data_1519850
loop_
_publ_author_name
'Dhanasekaran, Sivasankaran'
'Kayet, Anirban'
'Suneja, Arun'
'Bisai, Vishnumaya'
'Singh, Vinod K.'

_publ_section_title
;
 Unified Approach to Isoindolinones and THIQs via Lewis Acid Catalyzed
 Domino Mukaiyama-Mannich Lactamization/Alkylations: Application in the
 Synthesis of (+-)-Homolaudanosine.
;
_journal_issue 11
_journal_name_full 'Organic letters'
_journal_page_first 2780
_journal_page_last 2783
_journal_paper_doi 10.1021/acs.orglett.5b01197
_journal_volume 17
_journal_year 2015
_chemical_formula_sum 'C22 H16 Br N O2'
_chemical_formula_weight 406.27
_chemical_name_systematic
;
 ?
;
_space_group_crystal_system monoclinic
_space_group_IT_number 14
_space_group_name_Hall '-P 2ybc'
_space_group_name_H-M_alt 'P 1 21/c 1'
_symmetry_space_group_name_Hall '-P 2ybc'
_symmetry_space_group_name_H-M 'P 1 21/c 1'
_atom_sites_solution_hydrogens geom
_audit_creation_method SHELXL-2014
_cell_angle_alpha 90
_cell_angle_beta 96.930(11)
_cell_angle_gamma 90
_cell_formula_units_Z 4
_cell_length_a 5.7399(11)
_cell_length_b 15.532(3)
_cell_length_c 20.365(4)
_cell_measurement_reflns_used 4836
_cell_measurement_temperature 296(2)
_cell_measurement_theta_max 25.68
_cell_measurement_theta_min 2.40
_cell_volume 1802.3(6)
_computing_cell_refinement 'Bruker SAINT'
_computing_data_collection 'Bruker APEX2'
_computing_data_reduction 'Bruker SAINT'
_computing_structure_refinement 'SHELXL-2014 (Sheldrick, 2014)'
_computing_structure_solution 'SHELXS-97 (Sheldrick 2008)'
_diffrn_ambient_temperature 296(2)
_diffrn_measured_fraction_theta_full 0.993
_diffrn_measured_fraction_theta_max 0.995
_diffrn_measurement_device_type 'Bruker APEX-II CCD'
_diffrn_measurement_method '\f and \w scans'
_diffrn_radiation_type MoK\a
_diffrn_radiation_wavelength 0.71073
_diffrn_reflns_av_unetI/netI 0.0601
_diffrn_reflns_laue_measured_fraction_full 0.993
_diffrn_reflns_laue_measured_fraction_max 0.995
_diffrn_reflns_number 4639
_diffrn_reflns_point_group_measured_fraction_full 0.993
_diffrn_reflns_point_group_measured_fraction_max 0.995
_diffrn_reflns_theta_full 25.242
_diffrn_reflns_theta_max 28.697
_diffrn_reflns_theta_min 1.653
_diffrn_source Mo
_exptl_absorpt_coefficient_mu 2.297
_exptl_absorpt_correction_T_max 0.807
_exptl_absorpt_correction_T_min 0.624
_exptl_absorpt_correction_type multi-scan
_exptl_absorpt_process_details SADABS
_exptl_crystal_colour WHITE
_exptl_crystal_density_diffrn 1.497
_exptl_crystal_description CHAR
_exptl_crystal_F_000 824
_exptl_crystal_size_max 0.240
_exptl_crystal_size_mid 0.170
_exptl_crystal_size_min 0.090
_refine_diff_density_max 0.344
_refine_diff_density_min -0.638
_refine_diff_density_rms 0.074
_refine_ls_extinction_method none
_refine_ls_goodness_of_fit_ref 0.991
_refine_ls_hydrogen_treatment constr
_refine_ls_matrix_type full
_refine_ls_number_parameters 235
_refine_ls_number_reflns 4639
_refine_ls_number_restraints 0
_refine_ls_restrained_S_all 0.991
_refine_ls_R_factor_all 0.0939
_refine_ls_R_factor_gt 0.0487
_refine_ls_shift/su_max 0.000
_refine_ls_shift/su_mean 0.000
_refine_ls_structure_factor_coef Fsqd
_refine_ls_weighting_details 'w=1/[\s^2^(Fo^2^)+(0.0798P)^2^+0.2733P] where P=(Fo^2^+2Fc^2^)/3'
_refine_ls_weighting_scheme calc
_refine_ls_wR_factor_gt 0.1384
_refine_ls_wR_factor_ref 0.1582
_reflns_Friedel_coverage 0.000
_reflns_number_gt 2667
_reflns_number_total 4639
_reflns_threshold_expression 'I > 2\s(I)'
_cod_data_source_file ol5b01197_si_002.cif
_cod_data_source_block shelx
_cod_depositor_comments 'Adding full bibliography for 1519850.cif.'
_cod_database_code 1519850
_shelx_space_group_comment
;
The symmetry employed for this shelxl refinement is uniquely defined
by the following loop, which should always be used as a source of
symmetry information in preference to the above space-group names.
They are only intended as comments.
;
_shelx_estimated_absorpt_t_min 0.609
_shelx_estimated_absorpt_t_max 0.820
_shelxl_version_number 2014-3

loop_
_space_group_symop_operation_xyz
'x, y, z'
'-x, y+1/2, -z+1/2'
'-x, -y, -z'
'x, -y-1/2, z-1/2'

loop_
_atom_site_label
_atom_site_type_symbol
_atom_site_fract_x
_atom_site_fract_y
_atom_site_fract_z
_atom_site_U_iso_or_equiv
_atom_site_adp_type
_atom_site_occupancy
_atom_site_site_symmetry_order
_atom_site_calc_flag
_atom_site_refinement_flags_posn
_atom_site_refinement_flags_adp
C1 C 0.7352(6) 0.67135(19) 0.49214(13) 0.0508(8) Uani 1 1 d . .
C2 C 0.5512(5) 0.7283(2) 0.48288(15) 0.0542(8) Uani 1 1 d . .
H16 H 0.4308 0.7257 0.5095 0.065 Uiso 1 1 calc R U
C3 C 0.5465(5) 0.78960(19) 0.43367(13) 0.0448(7) Uani 1 1 d . .
H15 H 0.4211 0.8277 0.4266 0.054 Uiso 1 1 calc R U
C4 C 0.7290(4) 0.79455(15) 0.39457(12) 0.0343(6) Uani 1 1 d . .
C5 C 0.5243(4) 0.86102(16) 0.28999(12) 0.0369(6) Uani 1 1 d . .
H2 H 0.3736 0.8688 0.3073 0.044 Uiso 1 1 calc R U
C6 C 0.5256(4) 0.77908(16) 0.24839(13) 0.0379(6) Uani 1 1 d . .
H3 H 0.6537 0.7825 0.2215 0.045 Uiso 1 1 calc R U
H8 H 0.5550 0.7301 0.2778 0.045 Uiso 1 1 calc R U
C7 C 0.2982(5) 0.76377(18) 0.20341(13) 0.0414(6) Uani 1 1 d . .
C8 C 0.2970(4) 0.69814(16) 0.15050(12) 0.0358(6) Uani 1 1 d . .
C9 C 0.0965(5) 0.68904(17) 0.10430(14) 0.0453(7) Uani 1 1 d . .
H7 H -0.0322 0.7247 0.1067 0.054 Uiso 1 1 calc R U
C10 C 0.0896(6) 0.6278(2) 0.05568(15) 0.0547(8) Uani 1 1 d . .
H6 H -0.0424 0.6234 0.0245 0.066 Uiso 1 1 calc R U
C11 C 0.2763(6) 0.5727(2) 0.05247(15) 0.0527(8) Uani 1 1 d . .
H1 H 0.2685 0.5305 0.0199 0.063 Uiso 1 1 calc R U
C12 C 0.8951(5) 0.91613(15) 0.33799(14) 0.0381(6) Uani 1 1 d . .
C13 C 0.8079(5) 0.96906(16) 0.27984(14) 0.0413(6) Uani 1 1 d . .
C14 C 0.5907(5) 0.94002(17) 0.25318(13) 0.0407(6) Uani 1 1 d . .
C15 C 0.4734(6) 0.58016(18) 0.09747(16) 0.0502(7) Uani 1 1 d . .
H5 H 0.5987 0.5426 0.0956 0.060 Uiso 1 1 calc R U
C16 C 0.4860(5) 0.64321(17) 0.14541(13) 0.0438(6) Uani 1 1 d . .
H4 H 0.6224 0.6492 0.1747 0.053 Uiso 1 1 calc R U
C17 C 0.4665(6) 0.98118(19) 0.19901(14) 0.0550(8) Uani 1 1 d . .
H9 H 0.3185 0.9625 0.1810 0.066 Uiso 1 1 calc R U
C18 C 0.5750(9) 1.0516(2) 0.17326(18) 0.0741(11) Uani 1 1 d . .
H12 H 0.4974 1.0806 0.1371 0.089 Uiso 1 1 calc R U
C19 C 0.7940(8) 1.0797(2) 0.1998(2) 0.0729(11) Uani 1 1 d . .
H11 H 0.8616 1.1268 0.1812 0.087 Uiso 1 1 calc R U
C20 C 0.9136(6) 1.03886(19) 0.25355(17) 0.0593(8) Uani 1 1 d . .
H10 H 1.0613 1.0577 0.2717 0.071 Uiso 1 1 calc R U
C21 C 0.9146(5) 0.73798(17) 0.40579(15) 0.0455(7) Uani 1 1 d . .
H14 H 1.0382 0.7415 0.3803 0.055 Uiso 1 1 calc R U
C22 C 0.9185(6) 0.67593(19) 0.45469(16) 0.0553(8) Uani 1 1 d . .
H13 H 1.0438 0.6378 0.4621 0.066 Uiso 1 1 calc R U
N1 N 0.7216(3) 0.85710(13) 0.34426(10) 0.0340(5) Uani 1 1 d . .
O1 O 1.0782(3) 0.92250(12) 0.37501(11) 0.0496(5) Uani 1 1 d . .
O2 O 0.1201(4) 0.80226(16) 0.21251(12) 0.0707(7) Uani 1 1 d . .
Br1 Br 0.74082(9) 0.58783(3) 0.56036(2) 0.0936(2) Uani 1 1 d . .

loop_
_atom_site_aniso_label
_atom_site_aniso_U_11
_atom_site_aniso_U_22
_atom_site_aniso_U_33
_atom_site_aniso_U_23
_atom_site_aniso_U_13
_atom_site_aniso_U_12
C1 0.0641(19) 0.0506(17) 0.0354(14) 0.0081(12) -0.0040(14) -0.0168(15)
C2 0.0507(18) 0.072(2) 0.0409(16) 0.0030(15) 0.0087(14) -0.0085(16)
C3 0.0370(14) 0.0582(17) 0.0394(15) -0.0014(13) 0.0058(12) 0.0024(12)
C4 0.0354(13) 0.0373(13) 0.0293(12) -0.0068(10) 0.0006(11) -0.0002(11)
C5 0.0342(13) 0.0422(14) 0.0335(13) -0.0021(11) 0.0014(11) 0.0054(11)
C6 0.0348(13) 0.0375(13) 0.0404(14) -0.0019(11) 0.0008(11) 0.0028(11)
C7 0.0352(14) 0.0470(15) 0.0402(15) 0.0021(12) -0.0028(12) 0.0011(12)
C8 0.0343(13) 0.0406(14) 0.0310(13) 0.0031(10) -0.0018(11) -0.0020(11)
C9 0.0380(15) 0.0494(16) 0.0455(16) 0.0062(13) -0.0078(13) -0.0016(12)
C10 0.0573(19) 0.0613(19) 0.0408(16) 0.0010(14) -0.0130(14) -0.0162(16)
C11 0.063(2) 0.0513(18) 0.0432(17) -0.0068(13) 0.0048(15) -0.0183(15)
C12 0.0369(14) 0.0330(13) 0.0455(15) -0.0105(11) 0.0096(12) -0.0003(11)
C13 0.0489(15) 0.0336(13) 0.0450(15) -0.0074(11) 0.0205(13) 0.0026(12)
C14 0.0505(16) 0.0361(13) 0.0368(14) -0.0006(11) 0.0097(13) 0.0131(12)
C15 0.0530(17) 0.0482(17) 0.0506(18) -0.0044(13) 0.0113(15) 0.0027(13)
C16 0.0411(14) 0.0463(15) 0.0417(15) -0.0020(12) -0.0041(12) -0.0009(12)
C17 0.076(2) 0.0479(17) 0.0414(16) 0.0004(13) 0.0093(15) 0.0207(15)
C18 0.129(4) 0.0482(19) 0.0495(19) 0.0138(16) 0.028(2) 0.033(2)
C19 0.110(3) 0.0413(18) 0.075(3) 0.0096(16) 0.041(3) 0.0000(19)
C20 0.077(2) 0.0395(16) 0.068(2) -0.0012(15) 0.0335(18) -0.0006(15)
C21 0.0446(15) 0.0426(15) 0.0494(17) -0.0009(13) 0.0065(13) 0.0032(12)
C22 0.0614(19) 0.0431(16) 0.0584(19) 0.0015(14) -0.0047(16) 0.0052(14)
N1 0.0315(10) 0.0376(11) 0.0320(11) -0.0015(9) 0.0003(9) -0.0023(9)
O1 0.0353(10) 0.0501(11) 0.0618(13) -0.0093(9) -0.0004(10) -0.0067(8)
O2 0.0381(11) 0.0935(17) 0.0765(16) -0.0351(13) -0.0094(11) 0.0211(11)
Br1 0.1360(5) 0.0749(3) 0.0653(3) 0.03103(19) -0.0070(3) -0.0248(2)

loop_
_atom_type_symbol
_atom_type_description
_atom_type_scat_dispersion_real
_atom_type_scat_dispersion_imag
_atom_type_scat_source
C C 0.0033 0.0016 'International Tables Vol C Tables 4.2.6.8 and 6.1.1.4'
H H 0.0000 0.0000 'International Tables Vol C Tables 4.2.6.8 and 6.1.1.4'
N N 0.0061 0.0033 'International Tables Vol C Tables 4.2.6.8 and 6.1.1.4'
O O 0.0106 0.0060 'International Tables Vol C Tables 4.2.6.8 and 6.1.1.4'
Br Br -0.2901 2.4595 'International Tables Vol C Tables 4.2.6.8 and 6.1.1.4'

loop_
_geom_angle_atom_site_label_1
_geom_angle_atom_site_label_2
_geom_angle_atom_site_label_3
_geom_angle
C22 C1 C2 121.2(3)
C22 C1 Br1 119.7(2)
C2 C1 Br1 119.1(2)
C1 C2 C3 119.4(3)
C1 C2 H16 120.3
C3 C2 H16 120.3
C2 C3 C4 120.2(3)
C2 C3 H15 119.9
C4 C3 H15 119.9
C21 C4 C3 119.3(3)
C21 C4 N1 121.0(2)
C3 C4 N1 119.7(2)
N1 C5 C14 100.8(2)
N1 C5 C6 108.91(19)
C14 C5 C6 112.5(2)
N1 C5 H2 111.4
C14 C5 H2 111.4
C6 C5 H2 111.4
C7 C6 C5 113.8(2)
C7 C6 H3 108.8
C5 C6 H3 108.8
C7 C6 H8 108.8
C5 C6 H8 108.8
H3 C6 H8 107.7
O2 C7 C8 121.2(2)
O2 C7 C6 120.5(3)
C8 C7 C6 118.3(2)
C16 C8 C9 118.1(2)
C16 C8 C7 122.6(2)
C9 C8 C7 119.2(2)
C10 C9 C8 120.3(3)
C10 C9 H7 119.8
C8 C9 H7 119.8
C9 C10 C11 120.7(3)
C9 C10 H6 119.7
C11 C10 H6 119.7
C15 C11 C10 119.9(3)
C15 C11 H1 120.1
C10 C11 H1 120.1
O1 C12 N1 125.3(3)
O1 C12 C13 129.2(2)
N1 C12 C13 105.5(2)
C14 C13 C20 121.6(3)
C14 C13 C12 109.7(2)
C20 C13 C12 128.7(3)
C13 C14 C17 121.0(3)
C13 C14 C5 110.0(2)
C17 C14 C5 129.0(3)
C11 C15 C16 120.1(3)
C11 C15 H5 119.9
C16 C15 H5 119.9
C15 C16 C8 120.8(3)
C15 C16 H4 119.6
C8 C16 H4 119.6
C18 C17 C14 116.7(3)
C18 C17 H9 121.7
C14 C17 H9 121.7
C19 C18 C17 122.0(3)
C19 C18 H12 119.0
C17 C18 H12 119.0
C20 C19 C18 120.7(3)
C20 C19 H11 119.6
C18 C19 H11 119.6
C19 C20 C13 118.0(3)
C19 C20 H10 121.0
C13 C20 H10 121.0
C4 C21 C22 120.5(3)
C4 C21 H14 119.7
C22 C21 H14 119.7
C1 C22 C21 119.2(3)
C1 C22 H13 120.4
C21 C22 H13 120.4
C12 N1 C4 124.8(2)
C12 N1 C5 113.6(2)
C4 N1 C5 121.54(19)

loop_
_geom_bond_atom_site_label_1
_geom_bond_atom_site_label_2
_geom_bond_distance
C1 C22 1.374(5)
C1 C2 1.373(4)
C1 Br1 1.898(3)
C2 C3 1.380(4)
C2 H16 0.9300
C3 C4 1.392(4)
C3 H15 0.9300
C4 C21 1.378(4)
C4 N1 1.409(3)
C5 N1 1.485(3)
C5 C14 1.510(4)
C5 C6 1.529(4)
C5 H2 0.9800
C6 C7 1.520(4)
C6 H3 0.9700
C6 H8 0.9700
C7 O2 1.217(3)
C7 C8 1.483(4)
C8 C16 1.394(4)
C8 C9 1.403(3)
C9 C10 1.370(4)
C9 H7 0.9300
C10 C11 1.380(5)
C10 H6 0.9300
C11 C15 1.372(4)
C11 H1 0.9300
C12 O1 1.221(3)
C12 N1 1.371(3)
C12 C13 1.478(4)
C13 C14 1.374(4)
C13 C20 1.381(4)
C14 C17 1.394(4)
C15 C16 1.379(4)
C15 H5 0.9300
C16 H4 0.9300
C17 C18 1.392(5)
C17 H9 0.9300
C18 C19 1.378(6)
C18 H12 0.9300
C19 C20 1.374(5)
C19 H11 0.9300
C20 H10 0.9300
C21 C22 1.384(4)
C21 H14 0.9300
C22 H13 0.9300

loop_
_geom_hbond_atom_site_label_D
_geom_hbond_atom_site_label_H
_geom_hbond_atom_site_label_A
_geom_hbond_distance_DH
_geom_hbond_distance_HA
_geom_hbond_distance_DA
_geom_hbond_angle_DHA
_geom_hbond_site_symmetry_A
C3 H15 O1 0.93 2.58 3.484(3) 164.9 1_455
C5 H2 O1 0.98 2.46 3.397(3) 160.4 1_455

loop_
_geom_torsion_atom_site_label_1
_geom_torsion_atom_site_label_2
_geom_torsion_atom_site_label_3
_geom_torsion_atom_site_label_4
_geom_torsion
C22 C1 C2 C3 2.1(5)
Br1 C1 C2 C3 179.6(2)
C1 C2 C3 C4 -1.2(4)
C2 C3 C4 C21 -0.3(4)
C2 C3 C4 N1 179.7(2)
N1 C5 C6 C7 164.3(2)
C14 C5 C6 C7 -84.8(3)
C5 C6 C7 O2 -16.2(4)
C5 C6 C7 C8 166.5(2)
O2 C7 C8 C16 -169.3(3)
C6 C7 C8 C16 7.9(4)
O2 C7 C8 C9 9.2(4)
C6 C7 C8 C9 -173.6(2)
C16 C8 C9 C10 -0.2(4)
C7 C8 C9 C10 -178.8(3)
C8 C9 C10 C11 1.9(5)
C9 C10 C11 C15 -1.4(5)
O1 C12 C13 C14 -179.0(3)
N1 C12 C13 C14 -0.7(3)
O1 C12 C13 C20 -0.1(5)
N1 C12 C13 C20 178.1(3)
C20 C13 C14 C17 -1.2(4)
C12 C13 C14 C17 177.8(2)
C20 C13 C14 C5 177.5(2)
C12 C13 C14 C5 -3.5(3)
N1 C5 C14 C13 5.9(3)
C6 C5 C14 C13 -110.0(2)
N1 C5 C14 C17 -175.5(3)
C6 C5 C14 C17 68.6(3)
C10 C11 C15 C16 -0.6(5)
C11 C15 C16 C8 2.3(4)
C9 C8 C16 C15 -1.8(4)
C7 C8 C16 C15 176.7(3)
C13 C14 C17 C18 0.9(4)
C5 C14 C17 C18 -177.6(3)
C14 C17 C18 C19 -0.1(5)
C17 C18 C19 C20 -0.3(5)
C18 C19 C20 C13 0.1(5)
C14 C13 C20 C19 0.7(4)
C12 C13 C20 C19 -178.1(3)
C3 C4 C21 C22 1.0(4)
N1 C4 C21 C22 -179.0(2)
C2 C1 C22 C21 -1.4(4)
Br1 C1 C22 C21 -178.9(2)
C4 C21 C22 C1 -0.1(4)
O1 C12 N1 C4 -0.1(4)
C13 C12 N1 C4 -178.5(2)
O1 C12 N1 C5 -176.8(2)
C13 C12 N1 C5 4.9(3)
C21 C4 N1 C12 -54.6(3)
C3 C4 N1 C12 125.4(3)
C21 C4 N1 C5 121.8(3)
C3 C4 N1 C5 -58.2(3)
C14 C5 N1 C12 -6.6(3)
C6 C5 N1 C12 111.9(2)
C14 C5 N1 C4 176.6(2)
C6 C5 N1 C4 -64.9(3)
